data_4080731
loop_
_publ_author_name
'Espinosa-Jalapa, Noel \'Angel'
'Hern\'andez-Ortega, Sim\'on'
'Le Goff, Xavier-Fred\'eric'
'Morales-Morales, David'
'Djukic, Jean-Pierre'
'Le Lagadec, Ronan'

_publ_section_title
;
 Coordination of 12-Electron Organometallic Fragments to the Arene Ring of
 Nonsymmetric Group 10 POCOP Pincer Complexes
;
_journal_issue 9
_journal_name_full Organometallics
_journal_page_first 2661
_journal_paper_doi 10.1021/om400147x
_journal_volume 32
_journal_year 2013
_chemical_formula_moiety 'C27 H38 Cl Fe Ni O2 P2, F6 P'
_chemical_formula_sum 'C27 H38 Cl F6 Fe Ni O2 P3'
_chemical_formula_weight 751.49
_chemical_name_systematic
;

 ?

;
_space_group_IT_number 61
_symmetry_cell_setting orthorhombic
_symmetry_space_group_name_Hall '-P 2ac 2ab'
_symmetry_space_group_name_H-M 'P b c a'
_atom_sites_solution_hydrogens geom
_atom_sites_solution_primary direct
_atom_sites_solution_secondary difmap
_audit_creation_method SHELXL-97
_cell_angle_alpha 90.00
_cell_angle_beta 90.00
_cell_angle_gamma 90.00
_cell_formula_units_Z 8
_cell_length_a 17.0269(14)
_cell_length_b 13.2282(11)
_cell_length_c 28.684(2)
_cell_measurement_reflns_used 8557
_cell_measurement_temperature 298(2)
_cell_measurement_theta_max 21.56
_cell_measurement_theta_min 2.39
_cell_volume 6460.6(9)
_computing_cell_refinement 'SMART V 5.625 (Bruker, 1999)'
_computing_data_collection 'SMART V 5.625 (Bruker, 1999)'
_computing_data_reduction 'SAINT V 6.23A (Bruker, 1999)'
_computing_molecular_graphics 'SHELXTL V 6.12 (Sheldrick, 2000)'
_computing_publication_material 'SHELXTL V 6.12 (Sheldrick, 2000)'
_computing_structure_refinement 'SHELXL-97 (Sheldrick, 2008)'
_computing_structure_solution 'SHELXS-97 (Sheldrick, 2008)'
_diffrn_ambient_temperature 298(2)
_diffrn_detector_area_resol_mean 0.83
_diffrn_measured_fraction_theta_full 0.993
_diffrn_measured_fraction_theta_max 0.993
_diffrn_measurement_device_type 'Bruker Smart APEX AXS CCD area detector 01-670'
_diffrn_measurement_method 'omega scans'
_diffrn_radiation_monochromator graphite
_diffrn_radiation_source 'fine-focus sealed tube'
_diffrn_radiation_type MoK\a
_diffrn_radiation_wavelength 0.71073
_diffrn_reflns_av_R_equivalents 0.1218
_diffrn_reflns_av_sigmaI/netI 0.0807
_diffrn_reflns_limit_h_max 20
_diffrn_reflns_limit_h_min -20
_diffrn_reflns_limit_k_max 15
_diffrn_reflns_limit_k_min -15
_diffrn_reflns_limit_l_max 34
_diffrn_reflns_limit_l_min -34
_diffrn_reflns_number 67751
_diffrn_reflns_theta_full 25.45
_diffrn_reflns_theta_max 25.45
_diffrn_reflns_theta_min 1.86
_exptl_absorpt_coefficient_mu 1.322
_exptl_absorpt_correction_T_max 0.8961
_exptl_absorpt_correction_T_min 0.6463
_exptl_absorpt_correction_type integration
_exptl_absorpt_process_details 'SHELXTL V 6.12 (Sheldrick, 2000)'
_exptl_crystal_colour Red
_exptl_crystal_density_diffrn 1.545
_exptl_crystal_density_method 'not measured'
_exptl_crystal_description Prism
_exptl_crystal_F_000 3088
_exptl_crystal_size_max 0.35
_exptl_crystal_size_mid 0.13
_exptl_crystal_size_min 0.09
_refine_diff_density_max 0.861
_refine_diff_density_min -0.562
_refine_diff_density_rms 0.095
_refine_ls_extinction_method none
_refine_ls_goodness_of_fit_ref 1.008
_refine_ls_hydrogen_treatment constr
_refine_ls_matrix_type full
_refine_ls_number_parameters 495
_refine_ls_number_reflns 5930
_refine_ls_number_restraints 703
_refine_ls_restrained_S_all 1.087
_refine_ls_R_factor_all 0.1499
_refine_ls_R_factor_gt 0.0801
_refine_ls_shift/su_max 0.002
_refine_ls_shift/su_mean 0.000
_refine_ls_structure_factor_coef Fsqd
_refine_ls_weighting_details 'calc w=1/[\s^2^(Fo^2^)+(0.1028P)^2^] where P=(Fo^2^+2Fc^2^)/3'
_refine_ls_weighting_scheme calc
_refine_ls_wR_factor_gt 0.1823
_refine_ls_wR_factor_ref 0.2134
_reflns_number_gt 3192
_reflns_number_total 5930
_reflns_threshold_expression >2sigma(I)
_cod_data_source_file om400147x_si_002.cif
_cod_data_source_block compound-5a
_cod_depositor_comments
;
The following automatic conversions were performed:

'_symmetry_cell_setting' value 'Orthorhombic' changed to
'orthorhombic' according to
/home/saulius/struct/CIF-dictionaries/cif_core.dic dictionary named
'cif_core.dic' version 2.3.1 from 2005-06-27.

Automatic conversion script
Id: cif_fix_values 1891 2012-01-12 08:04:46Z andrius 
;
_cod_database_code 4080731

loop_
_symmetry_equiv_pos_as_xyz
'x, y, z'
'-x+1/2, -y, z+1/2'
'-x, y+1/2, -z+1/2'
'x+1/2, -y+1/2, -z'
'-x, -y, -z'
'x-1/2, y, -z-1/2'
'x, -y-1/2, z-1/2'
'-x-1/2, y-1/2, z'

loop_
_atom_site_label
_atom_site_type_symbol
_atom_site_fract_x
_atom_site_fract_y
_atom_site_fract_z
_atom_site_U_iso_or_equiv
_atom_site_adp_type
_atom_site_occupancy
_atom_site_symmetry_multiplicity
_atom_site_calc_flag
_atom_site_refinement_flags
_atom_site_disorder_assembly
_atom_site_disorder_group
Fe Fe 0.32545(7) 0.69706(9) 0.09341(4) 0.0578(4) Uani 1 1 d . . .
Ni Ni 0.02226(6) 0.64899(8) 0.18156(3) 0.0551(3) Uani 1 1 d . . .
Cl Cl -0.07576(15) 0.6674(2) 0.22980(9) 0.0939(9) Uani 1 1 d . . .
P1 P 0.11349(13) 0.65067(18) 0.23362(8) 0.0598(6) Uani 1 1 d . A .
P2 P -0.04365(13) 0.64838(19) 0.11670(8) 0.0635(6) Uani 1 1 d . B .
O1 O 0.1967(3) 0.6300(4) 0.20422(19) 0.0659(16) Uani 1 1 d . . .
O2 O 0.0203(3) 0.6213(5) 0.0762(2) 0.0821(19) Uani 1 1 d . . .
C1 C 0.1798(5) 0.6177(5) 0.1572(3) 0.054(2) Uani 1 1 d . . .
C2 C 0.1062(4) 0.6267(5) 0.1406(3) 0.0482(19) Uani 1 1 d . . .
C3 C 0.0954(4) 0.6173(6) 0.0915(3) 0.0492(19) Uani 1 1 d . . .
C4 C 0.1545(5) 0.6021(7) 0.0615(3) 0.064(2) Uani 1 1 d . . .
H4 H 0.1452 0.5999 0.0296 0.077 Uiso 1 1 calc R . .
C5 C 0.2986(6) 0.5793(7) 0.0484(3) 0.078(3) Uani 1 1 d . . .
H5 H 0.2907 0.5819 0.0163 0.094 Uiso 1 1 calc R . .
C6 C 0.3738(6) 0.5657(7) 0.0656(5) 0.085(3) Uani 1 1 d . . .
H6 H 0.4155 0.5540 0.0453 0.102 Uiso 1 1 calc R . .
C7 C 0.3866(5) 0.5699(7) 0.1140(4) 0.083(3) Uani 1 1 d . . .
H7 H 0.4372 0.5610 0.1253 0.100 Uiso 1 1 calc R . .
C8 C 0.3250(5) 0.5872(6) 0.1457(3) 0.070(2) Uani 1 1 d . . .
H8 H 0.3347 0.5930 0.1775 0.084 Uiso 1 1 calc R . .
C9 C 0.2480(5) 0.5954(6) 0.1278(3) 0.055(2) Uani 1 1 d . . .
C10 C 0.2322(5) 0.5893(5) 0.0794(3) 0.054(2) Uani 1 1 d . . .
C11 C 0.3246(8) 0.8270(8) 0.1303(5) 0.111(3) Uani 1 1 d . . .
H11 H 0.3137 0.8323 0.1620 0.133 Uiso 1 1 calc R . .
C12 C 0.2707(9) 0.8336(8) 0.0969(5) 0.111(3) Uani 1 1 d . . .
H12 H 0.2171 0.8431 0.1014 0.133 Uiso 1 1 calc R . .
C13 C 0.3083(7) 0.8240(7) 0.0544(5) 0.100(4) Uani 1 1 d . . .
H13 H 0.2852 0.8256 0.0250 0.120 Uiso 1 1 calc R . .
C14 C 0.3884(6) 0.8112(7) 0.0645(5) 0.092(3) Uani 1 1 d . . .
H14 H 0.4287 0.8037 0.0429 0.110 Uiso 1 1 calc R . .
C15 C 0.3966(8) 0.8116(8) 0.1126(6) 0.109(4) Uani 1 1 d . . .
H15 H 0.4429 0.8029 0.1294 0.131 Uiso 1 1 calc R . .
C16 C 0.1182(6) 0.5503(7) 0.2768(3) 0.085(3) Uani 1 1 d DU . .
H16 H 0.0779 0.5690 0.2996 0.102 Uiso 0.413(13) 1 calc PR A 1
H16A H 0.1678 0.5574 0.2939 0.102 Uiso 0.587(13) 1 calc PR A 2
C17 C 0.0903(17) 0.4521(17) 0.2579(13) 0.100(7) Uani 0.413(13) 1 d PDU A 1
H17A H 0.0414 0.4620 0.2418 0.150 Uiso 0.413(13) 1 calc PR A 1
H17B H 0.0828 0.4052 0.2831 0.150 Uiso 0.413(13) 1 calc PR A 1
H17C H 0.1286 0.4256 0.2366 0.150 Uiso 0.413(13) 1 calc PR A 1
C18 C 0.1913(10) 0.544(2) 0.3048(8) 0.104(7) Uani 0.413(13) 1 d PDU A 1
H18A H 0.2056 0.6105 0.3153 0.157 Uiso 0.413(13) 1 calc PR A 1
H18B H 0.2328 0.5168 0.2860 0.157 Uiso 0.413(13) 1 calc PR A 1
H18C H 0.1826 0.5011 0.3313 0.157 Uiso 0.413(13) 1 calc PR A 1
C17A C 0.1214(14) 0.4539(13) 0.2501(9) 0.101(6) Uani 0.587(13) 1 d PDU A 2
H17D H 0.1661 0.4547 0.2297 0.152 Uiso 0.587(13) 1 calc PR A 2
H17E H 0.0743 0.4467 0.2320 0.152 Uiso 0.587(13) 1 calc PR A 2
H17F H 0.1258 0.3982 0.2714 0.152 Uiso 0.587(13) 1 calc PR A 2
C18A C 0.0535(9) 0.5587(14) 0.3105(5) 0.108(6) Uani 0.587(13) 1 d PDU A 2
H18D H 0.0590 0.6202 0.3279 0.161 Uiso 0.587(13) 1 calc PR A 2
H18E H 0.0549 0.5021 0.3314 0.161 Uiso 0.587(13) 1 calc PR A 2
H18F H 0.0043 0.5593 0.2941 0.161 Uiso 0.587(13) 1 calc PR A 2
C19 C 0.1326(6) 0.7719(7) 0.2624(3) 0.085(3) Uani 1 1 d DU . .
H19 H 0.0879 0.7843 0.2831 0.102 Uiso 0.633(14) 1 calc PR A 1
H19A H 0.1848 0.7650 0.2764 0.102 Uiso 0.367(14) 1 calc PR A 2
C20 C 0.2034(8) 0.7724(13) 0.2922(6) 0.106(5) Uani 0.633(14) 1 d PDU A 1
H20A H 0.2013 0.7163 0.3135 0.158 Uiso 0.633(14) 1 calc PR A 1
H20B H 0.2055 0.8344 0.3096 0.158 Uiso 0.633(14) 1 calc PR A 1
H20C H 0.2494 0.7667 0.2731 0.158 Uiso 0.633(14) 1 calc PR A 1
C21 C 0.130(2) 0.852(2) 0.2259(10) 0.105(6) Uani 0.633(14) 1 d PDU A 1
H21A H 0.0816 0.8466 0.2088 0.158 Uiso 0.633(14) 1 calc PR A 1
H21B H 0.1734 0.8441 0.2051 0.158 Uiso 0.633(14) 1 calc PR A 1
H21C H 0.1326 0.9174 0.2405 0.158 Uiso 0.633(14) 1 calc PR A 1
C20A C 0.0782(15) 0.786(2) 0.3021(8) 0.109(8) Uani 0.367(14) 1 d PDU A 2
H20D H 0.0876 0.7348 0.3250 0.163 Uiso 0.367(14) 1 calc PR A 2
H20E H 0.0250 0.7816 0.2912 0.163 Uiso 0.367(14) 1 calc PR A 2
H20F H 0.0868 0.8516 0.3157 0.163 Uiso 0.367(14) 1 calc PR A 2
C21A C 0.139(4) 0.859(3) 0.2299(17) 0.103(7) Uani 0.367(14) 1 d PDU A 2
H21D H 0.1772 0.8443 0.2063 0.154 Uiso 0.367(14) 1 calc PR A 2
H21E H 0.1546 0.9182 0.2469 0.154 Uiso 0.367(14) 1 calc PR A 2
H21F H 0.0888 0.8709 0.2155 0.154 Uiso 0.367(14) 1 calc PR A 2
C22 C -0.1167(6) 0.5496(8) 0.1076(3) 0.090(3) Uani 1 1 d DU . .
H22 H -0.1643 0.5718 0.1239 0.108 Uiso 0.709(11) 1 calc PR B 1
H22A H -0.1417 0.5706 0.0784 0.108 Uiso 0.291(11) 1 calc PR B 2
C23 C -0.1406(8) 0.5285(11) 0.0584(4) 0.100(5) Uani 0.709(11) 1 d PDU B 1
H23A H -0.1547 0.5907 0.0433 0.150 Uiso 0.709(11) 1 calc PR B 1
H23B H -0.1848 0.4835 0.0582 0.150 Uiso 0.709(11) 1 calc PR B 1
H23C H -0.0976 0.4978 0.0420 0.150 Uiso 0.709(11) 1 calc PR B 1
C24 C -0.0896(11) 0.4566(10) 0.1320(6) 0.122(5) Uani 0.709(11) 1 d PDU B 1
H24A H -0.0759 0.4728 0.1636 0.183 Uiso 0.709(11) 1 calc PR B 1
H24B H -0.0446 0.4296 0.1162 0.183 Uiso 0.709(11) 1 calc PR B 1
H24C H -0.1310 0.4073 0.1319 0.183 Uiso 0.709(11) 1 calc PR B 1
C23A C -0.083(2) 0.4506(17) 0.0952(15) 0.123(7) Uani 0.291(11) 1 d PDU B 2
H23D H -0.0424 0.4599 0.0721 0.184 Uiso 0.291(11) 1 calc PR B 2
H23E H -0.1230 0.4076 0.0828 0.184 Uiso 0.291(11) 1 calc PR B 2
H23F H -0.0604 0.4198 0.1224 0.184 Uiso 0.291(11) 1 calc PR B 2
C24A C -0.1834(12) 0.549(2) 0.1406(9) 0.090(8) Uani 0.291(11) 1 d PDU B 2
H24D H -0.2099 0.6125 0.1395 0.135 Uiso 0.291(11) 1 calc PR B 2
H24E H -0.1642 0.5367 0.1716 0.135 Uiso 0.291(11) 1 calc PR B 2
H24F H -0.2193 0.4957 0.1321 0.135 Uiso 0.291(11) 1 calc PR B 2
C25 C -0.0803(6) 0.7657(7) 0.0945(4) 0.106(3) Uani 1 1 d DU . .
H25 H -0.0969 0.7519 0.0624 0.128 Uiso 0.805(14) 1 calc PR B 1
H25A H -0.1210 0.7719 0.1185 0.128 Uiso 0.195(14) 1 calc PR B 2
C26 C -0.0170(9) 0.8430(11) 0.0910(6) 0.126(5) Uani 0.805(14) 1 d PDU B 1
H26A H 0.0264 0.8157 0.0737 0.189 Uiso 0.805(14) 1 calc PR B 1
H26B H 0.0003 0.8613 0.1217 0.189 Uiso 0.805(14) 1 calc PR B 1
H26C H -0.0368 0.9018 0.0753 0.189 Uiso 0.805(14) 1 calc PR B 1
C27 C -0.1518(7) 0.7983(11) 0.1195(6) 0.120(5) Uani 0.805(14) 1 d PDU B 1
H27A H -0.1906 0.7458 0.1179 0.180 Uiso 0.805(14) 1 calc PR B 1
H27B H -0.1721 0.8586 0.1053 0.180 Uiso 0.805(14) 1 calc PR B 1
H27C H -0.1392 0.8117 0.1515 0.180 Uiso 0.805(14) 1 calc PR B 1
C26A C -0.029(4) 0.843(3) 0.116(2) 0.115(8) Uani 0.195(14) 1 d PDU B 2
H26D H 0.0015 0.8130 0.1407 0.173 Uiso 0.195(14) 1 calc PR B 2
H26E H -0.0602 0.8969 0.1286 0.173 Uiso 0.195(14) 1 calc PR B 2
H26F H 0.0063 0.8702 0.0929 0.173 Uiso 0.195(14) 1 calc PR B 2
C27A C -0.131(3) 0.804(4) 0.0568(14) 0.107(10) Uani 0.195(14) 1 d PDU B 2
H27D H -0.1829 0.7749 0.0598 0.161 Uiso 0.195(14) 1 calc PR B 2
H27E H -0.1096 0.7857 0.0271 0.161 Uiso 0.195(14) 1 calc PR B 2
H27F H -0.1352 0.8763 0.0589 0.161 Uiso 0.195(14) 1 calc PR B 2
P3 P 0.61947(16) 0.6625(2) 0.04842(11) 0.0891(8) Uani 1 1 d DU . .
F1 F 0.6728(7) 0.5849(9) 0.0714(5) 0.185(4) Uani 0.628(7) 1 d PDU C 1
F2 F 0.5574(6) 0.5800(7) 0.0382(5) 0.160(4) Uani 0.628(7) 1 d PDU C 1
F3 F 0.5801(8) 0.6878(10) 0.0949(3) 0.161(4) Uani 0.628(7) 1 d PDU C 1
F4 F 0.5667(6) 0.7420(8) 0.0244(4) 0.142(3) Uani 0.628(7) 1 d PDU C 1
F5 F 0.6814(6) 0.7450(8) 0.0543(5) 0.162(4) Uani 0.628(7) 1 d PDU C 1
F6 F 0.6517(7) 0.6382(8) -0.0009(3) 0.141(3) Uani 0.628(7) 1 d PDU C 1
F1A F 0.5683(10) 0.7573(10) 0.0540(7) 0.153(5) Uani 0.372(7) 1 d PDU C 2
F2A F 0.6780(9) 0.7271(13) 0.0207(6) 0.154(5) Uani 0.372(7) 1 d PDU C 2
F3A F 0.5740(11) 0.6334(14) 0.0046(5) 0.157(4) Uani 0.372(7) 1 d PDU C 2
F4A F 0.6721(10) 0.5698(10) 0.0408(7) 0.150(5) Uani 0.372(7) 1 d PDU C 2
F5A F 0.5622(9) 0.6017(13) 0.0788(6) 0.148(5) Uani 0.372(7) 1 d PDU C 2
F6A F 0.6650(9) 0.6904(13) 0.0931(4) 0.136(4) Uani 0.372(7) 1 d PDU C 2

loop_
_atom_site_aniso_label
_atom_site_aniso_U_11
_atom_site_aniso_U_22
_atom_site_aniso_U_33
_atom_site_aniso_U_23
_atom_site_aniso_U_13
_atom_site_aniso_U_12
Fe 0.0457(7) 0.0498(7) 0.0778(9) -0.0041(6) 0.0079(6) -0.0044(6)
Ni 0.0510(6) 0.0594(6) 0.0548(6) -0.0040(5) 0.0092(5) -0.0037(5)
Cl 0.0716(16) 0.120(2) 0.0896(19) -0.0075(16) 0.0293(14) 0.0040(15)
P1 0.0596(14) 0.0674(15) 0.0523(13) -0.0017(12) 0.0048(10) -0.0042(11)
P2 0.0540(13) 0.0731(16) 0.0634(14) 0.0011(13) -0.0014(11) -0.0041(12)
O1 0.051(3) 0.091(5) 0.056(3) 0.005(3) 0.001(3) -0.001(3)
O2 0.053(4) 0.129(6) 0.064(4) 0.001(4) -0.007(3) -0.012(4)
C1 0.066(6) 0.043(4) 0.053(5) 0.001(4) 0.001(4) -0.003(4)
C2 0.053(5) 0.040(4) 0.051(5) 0.003(4) 0.010(4) -0.005(3)
C3 0.047(5) 0.057(5) 0.043(5) -0.004(4) 0.003(4) -0.007(4)
C4 0.070(6) 0.078(6) 0.045(5) -0.005(4) -0.005(4) -0.023(5)
C5 0.082(7) 0.073(6) 0.081(7) -0.028(5) 0.027(6) -0.011(5)
C6 0.061(6) 0.069(6) 0.125(10) -0.010(7) 0.026(6) 0.005(5)
C7 0.062(6) 0.075(7) 0.112(9) 0.011(6) 0.022(6) 0.027(5)
C8 0.062(6) 0.074(6) 0.073(6) 0.013(5) 0.001(5) 0.021(5)
C9 0.055(5) 0.044(4) 0.067(5) -0.001(4) 0.010(5) 0.000(4)
C10 0.061(5) 0.040(5) 0.061(5) -0.004(4) 0.009(4) -0.008(4)
C11 0.121(10) 0.059(5) 0.153(11) -0.026(6) 0.031(7) -0.013(6)
C12 0.121(10) 0.059(5) 0.153(11) -0.026(6) 0.031(7) -0.013(6)
C13 0.111(10) 0.061(7) 0.128(10) 0.028(6) -0.038(8) -0.009(6)
C14 0.054(6) 0.070(7) 0.152(12) 0.020(7) 0.026(7) -0.016(5)
C15 0.101(10) 0.077(8) 0.149(12) 0.011(8) -0.043(9) -0.041(7)
C16 0.092(7) 0.097(6) 0.065(6) 0.020(5) -0.002(4) -0.006(6)
C17 0.106(16) 0.091(10) 0.104(14) 0.034(10) 0.003(13) -0.024(12)
C18 0.110(14) 0.120(16) 0.084(15) 0.020(12) -0.020(10) 0.007(12)
C17A 0.114(14) 0.082(9) 0.108(12) 0.023(8) 0.017(11) -0.007(10)
C18A 0.130(13) 0.133(13) 0.060(10) 0.027(9) 0.015(8) -0.008(11)
C19 0.094(6) 0.078(6) 0.083(7) -0.023(4) -0.006(5) -0.011(5)
C20 0.098(11) 0.103(12) 0.116(12) -0.030(9) -0.018(8) -0.017(9)
C21 0.135(12) 0.066(9) 0.115(11) -0.012(7) -0.002(9) -0.014(10)
C20A 0.119(17) 0.108(17) 0.099(15) -0.031(12) 0.010(11) -0.005(15)
C21A 0.131(15) 0.065(11) 0.113(13) -0.020(9) 0.003(12) -0.015(12)
C22 0.075(6) 0.111(7) 0.084(6) -0.017(5) -0.006(5) -0.024(6)
C23 0.095(10) 0.118(11) 0.088(8) -0.016(8) -0.016(8) -0.045(9)
C24 0.145(12) 0.117(10) 0.104(11) -0.001(8) -0.018(10) -0.032(9)
C23A 0.136(15) 0.118(12) 0.114(16) -0.023(14) -0.012(14) -0.006(12)
C24A 0.075(15) 0.124(18) 0.071(16) 0.007(14) -0.008(10) -0.043(13)
C25 0.100(7) 0.078(7) 0.140(9) 0.024(6) -0.006(6) 0.006(5)
C26 0.137(10) 0.081(8) 0.159(13) 0.046(9) 0.016(10) -0.010(7)
C27 0.103(9) 0.102(10) 0.156(13) -0.004(9) -0.009(8) 0.018(8)
C26A 0.122(16) 0.077(14) 0.146(18) 0.036(15) -0.014(14) -0.008(12)
C27A 0.10(2) 0.08(2) 0.14(2) 0.019(16) -0.003(14) 0.015(16)
P3 0.0683(17) 0.094(2) 0.105(2) -0.0005(16) 0.0169(14) 0.0035(13)
F1 0.162(7) 0.177(7) 0.216(9) 0.036(8) -0.007(7) 0.069(6)
F2 0.150(7) 0.161(7) 0.170(9) 0.005(7) 0.027(6) -0.073(6)
F3 0.169(8) 0.211(9) 0.105(5) -0.005(5) 0.035(6) 0.033(7)
F4 0.147(7) 0.152(7) 0.126(7) 0.014(6) 0.000(6) 0.050(5)
F5 0.146(7) 0.163(7) 0.177(10) -0.035(7) -0.007(7) -0.057(5)
F6 0.127(7) 0.155(8) 0.142(5) -0.041(5) 0.057(5) -0.018(6)
F1A 0.154(9) 0.146(7) 0.160(11) -0.008(7) 0.022(8) 0.061(7)
F2A 0.152(9) 0.171(9) 0.140(9) 0.015(9) 0.060(8) -0.034(7)
F3A 0.164(9) 0.179(10) 0.129(7) -0.018(7) -0.025(7) -0.003(8)
F4A 0.160(9) 0.144(7) 0.146(11) -0.016(7) 0.029(8) 0.062(7)
F5A 0.126(8) 0.165(10) 0.152(9) 0.007(9) 0.049(7) -0.043(7)
F6A 0.124(9) 0.168(10) 0.115(7) -0.013(7) -0.004(6) -0.016(8)

loop_
_atom_type_symbol
_atom_type_description
_atom_type_scat_dispersion_real
_atom_type_scat_dispersion_imag
_atom_type_scat_source
C C 0.0033 0.0016 'International Tables Vol C Tables 4.2.6.8 and 6.1.1.4'
H H 0.0000 0.0000 'International Tables Vol C Tables 4.2.6.8 and 6.1.1.4'
O O 0.0106 0.0060 'International Tables Vol C Tables 4.2.6.8 and 6.1.1.4'
F F 0.0171 0.0103 'International Tables Vol C Tables 4.2.6.8 and 6.1.1.4'
P P 0.1023 0.0942 'International Tables Vol C Tables 4.2.6.8 and 6.1.1.4'
Cl Cl 0.1484 0.1585 'International Tables Vol C Tables 4.2.6.8 and 6.1.1.4'
Fe Fe 0.3463 0.8444 'International Tables Vol C Tables 4.2.6.8 and 6.1.1.4'
Ni Ni 0.3393 1.1124 'International Tables Vol C Tables 4.2.6.8 and 6.1.1.4'

loop_
_geom_angle_atom_site_label_1
_geom_angle_atom_site_label_2
_geom_angle_atom_site_label_3
_geom_angle
C15 Fe C11 38.9(5)
C15 Fe C14 40.1(5)
C11 Fe C14 65.5(5)
C15 Fe C12 66.1(5)
C11 Fe C12 38.3(4)
C14 Fe C12 66.6(5)
C15 Fe C13 67.5(5)
C11 Fe C13 65.5(5)
C14 Fe C13 40.4(4)
C12 Fe C13 39.7(4)
C15 Fe C7 103.4(5)
C11 Fe C7 123.2(6)
C14 Fe C7 117.2(4)
C12 Fe C7 160.1(5)
C13 Fe C7 154.2(5)
C15 Fe C5 150.1(5)
C11 Fe C5 164.6(5)
C14 Fe C5 114.9(5)
C12 Fe C5 126.6(5)
C13 Fe C5 104.2(5)
C7 Fe C5 71.1(4)
C15 Fe C6 119.6(5)
C11 Fe C6 156.2(5)
C14 Fe C6 104.8(4)
C12 Fe C6 160.2(6)
C13 Fe C6 122.2(5)
C7 Fe C6 39.7(4)
C5 Fe C6 38.9(4)
C15 Fe C8 109.2(5)
C11 Fe C8 102.5(5)
C14 Fe C8 144.4(5)
C12 Fe C8 125.5(5)
C13 Fe C8 165.2(5)
C7 Fe C8 39.6(3)
C5 Fe C8 85.6(4)
C6 Fe C8 72.3(4)
C15 Fe C9 136.1(5)
C11 Fe C9 106.9(4)
C14 Fe C9 171.1(4)
C12 Fe C9 104.7(4)
C13 Fe C9 133.4(4)
C7 Fe C9 70.4(3)
C5 Fe C9 71.2(3)
C6 Fe C9 84.0(3)
C8 Fe C9 39.1(3)
C15 Fe C10 169.4(5)
C11 Fe C10 130.6(4)
C14 Fe C10 143.1(5)
C12 Fe C10 104.9(5)
C13 Fe C10 109.5(4)
C7 Fe C10 83.5(4)
C5 Fe C10 39.7(3)
C6 Fe C10 70.8(3)
C8 Fe C10 71.0(3)
C9 Fe C10 38.5(3)
C2 Ni P1 83.5(3)
C2 Ni P2 81.8(3)
P1 Ni P2 164.97(10)
C2 Ni Cl 177.3(2)
P1 Ni Cl 96.36(10)
P2 Ni Cl 98.53(10)
O1 P1 C16 100.7(4)
O1 P1 C19 102.7(4)
C16 P1 C19 108.9(4)
O1 P1 Ni 105.1(2)
C16 P1 Ni 119.8(3)
C19 P1 Ni 116.7(3)
O2 P2 C25 99.8(4)
O2 P2 C22 101.3(4)
C25 P2 C22 109.4(5)
O2 P2 Ni 105.4(2)
C25 P2 Ni 118.8(4)
C22 P2 Ni 118.5(3)
C1 O1 P1 109.5(5)
C3 O2 P2 114.1(5)
C2 C1 O1 121.7(7)
C2 C1 C9 123.5(7)
O1 C1 C9 114.7(7)
C1 C2 C3 117.5(7)
C1 C2 Ni 120.2(6)
C3 C2 Ni 122.3(6)
C4 C3 O2 120.6(7)
C4 C3 C2 123.4(7)
O2 C3 C2 116.0(7)
C3 C4 C10 118.9(7)
C6 C5 C10 121.2(9)
C6 C5 Fe 70.8(6)
C10 C5 Fe 73.8(5)
C5 C6 C7 119.3(9)
C5 C6 Fe 70.3(5)
C7 C6 Fe 69.5(6)
C6 C7 C8 122.0(9)
C6 C7 Fe 70.9(6)
C8 C7 Fe 71.1(5)
C7 C8 C9 118.0(9)
C7 C8 Fe 69.3(5)
C9 C8 Fe 71.9(5)
C8 C9 C10 121.9(7)
C8 C9 C1 122.9(8)
C10 C9 C1 115.1(7)
C8 C9 Fe 69.0(5)
C10 C9 Fe 72.5(4)
C1 C9 Fe 129.1(5)
C9 C10 C4 121.4(7)
C9 C10 C5 117.3(8)
C4 C10 C5 121.0(8)
C9 C10 Fe 69.0(4)
C4 C10 Fe 131.8(6)
C5 C10 Fe 66.5(5)
C12 C11 C15 111.6(15)
C12 C11 Fe 71.5(8)
C15 C11 Fe 70.5(7)
C11 C12 C13 108.0(13)
C11 C12 Fe 70.2(8)
C13 C12 Fe 70.3(6)
C12 C13 C14 106.2(12)
C12 C13 Fe 70.0(7)
C14 C13 Fe 69.4(6)
C15 C14 C13 107.6(11)
C15 C14 Fe 69.5(6)
C13 C14 Fe 70.2(5)
C11 C15 C14 106.6(12)
C11 C15 Fe 70.6(6)
C14 C15 Fe 70.4(6)
C18A C16 C18 106.0(14)
C18A C16 C17 93.8(16)
C18 C16 C17 114.7(13)
C18A C16 C17A 115.5(11)
C18 C16 C17A 101.6(18)
C18A C16 P1 111.0(9)
C18 C16 P1 116.5(11)
C17 C16 P1 112.1(16)
C17A C16 P1 106.1(12)
C20 C19 C20A 93.7(15)
C20 C19 C21A 108(3)
C20A C19 C21A 115.4(15)
C20 C19 C21 115.4(14)
C20A C19 C21 115(2)
C20 C19 P1 114.2(9)
C20A C19 P1 110.3(13)
C21A C19 P1 114(3)
C21 C19 P1 107.5(15)
C23A C22 C24A 116.7(14)
C24A C22 C24 86.0(15)
C23A C22 C23 73.3(18)
C24A C22 C23 113.2(14)
C24 C22 C23 111.9(9)
C23A C22 P2 113.7(17)
C24A C22 P2 116.1(13)
C24 C22 P2 108.3(8)
C23 C22 P2 117.0(8)
C27 C25 C27A 77(2)
C27 C25 C26A 95(3)
C27A C25 C26A 114.6(15)
C27 C25 C26 115.4(10)
C27A C25 C26 98(2)
C27 C25 P2 111.6(9)
C27A C25 P2 140(2)
C26A C25 P2 104(2)
C26 C25 P2 111.5(9)
F1 P3 F3A 119.4(8)
F1 P3 F5 91.2(6)
F3A P3 F5 128.5(8)
F1 P3 F3 91.8(6)
F3A P3 F3 123.4(8)
F5 P3 F3 92.9(6)
F1 P3 F5A 77.3(9)
F3A P3 F5A 90.7(7)
F5 P3 F5A 138.6(7)
F3A P3 F4A 88.7(7)
F5 P3 F4A 100.6(9)
F3 P3 F4A 123.7(8)
F5A P3 F4A 91.9(7)
F1 P3 F2A 102.3(9)
F3A P3 F2A 92.5(7)
F3 P3 F2A 127.9(8)
F5A P3 F2A 176.6(8)
F4A P3 F2A 89.5(7)
F1 P3 F1A 147.7(8)
F3A P3 F1A 90.2(7)
F5 P3 F1A 78.3(9)
F3 P3 F1A 58.8(8)
F5A P3 F1A 90.5(7)
F4A P3 F1A 177.4(8)
F2A P3 F1A 88.1(7)
F1 P3 F6A 60.1(8)
F3A P3 F6A 179.1(8)
F5 P3 F6A 52.4(7)
F3 P3 F6A 56.2(7)
F5A P3 F6A 88.5(7)
F4A P3 F6A 90.9(7)
F2A P3 F6A 88.4(7)
F1A P3 F6A 90.2(7)
F1 P3 F4 178.8(6)
F3A P3 F4 60.6(7)
F5 P3 F4 88.0(6)
F3 P3 F4 89.1(6)
F5A P3 F4 103.9(9)
F4A P3 F4 145.1(7)
F2A P3 F4 76.5(9)
F6A P3 F4 120.0(7)
F1 P3 F2 90.8(6)
F3A P3 F2 47.1(7)
F5 P3 F2 175.5(6)
F3 P3 F2 91.1(6)
F5A P3 F2 45.9(6)
F4A P3 F2 78.9(9)
F2A P3 F2 137.6(7)
F1A P3 F2 102.0(9)
F6A P3 F2 132.0(7)
F4 P3 F2 89.9(6)
F1 P3 F6 92.6(6)
F3A P3 F6 51.4(7)
F5 P3 F6 90.3(6)
F3 P3 F6 174.6(6)
F5A P3 F6 129.3(8)
F4A P3 F6 59.9(7)
F2A P3 F6 54.0(7)
F1A P3 F6 117.7(8)
F6A P3 F6 129.0(7)
F4 P3 F6 86.5(6)
F2 P3 F6 85.6(5)

loop_
_geom_bond_atom_site_label_1
_geom_bond_atom_site_label_2
_geom_bond_distance
Fe C15 2.017(10)
Fe C11 2.019(11)
Fe C14 2.029(9)
Fe C12 2.036(12)
Fe C13 2.039(10)
Fe C7 2.064(9)
Fe C5 2.075(9)
Fe C6 2.082(10)
Fe C8 2.088(9)
Fe C9 2.126(8)
Fe C10 2.171(8)
Ni C2 1.873(7)
Ni P1 2.155(2)
Ni P2 2.173(3)
Ni Cl 2.182(2)
P1 O1 1.672(6)
P1 C16 1.817(9)
P1 C19 1.833(9)
P2 O2 1.632(6)
P2 C25 1.790(10)
P2 C22 1.823(9)
O1 C1 1.388(9)
O2 C3 1.353(8)
C1 C2 1.346(10)
C1 C9 1.465(10)
C2 C3 1.427(10)
C3 C4 1.339(10)
C4 C10 1.427(11)
C5 C6 1.383(13)
C5 C10 1.445(11)
C6 C7 1.406(14)
C7 C8 1.407(11)
C8 C9 1.411(10)
C9 C10 1.418(11)
C11 C12 1.330(16)
C11 C15 1.343(16)
C12 C13 1.384(15)
C13 C14 1.405(14)
C14 C15 1.387(16)
C16 C18A 1.471(9)
C16 C18 1.484(9)
C16 C17 1.485(9)
C16 C17A 1.488(9)
C19 C20 1.478(8)
C19 C20A 1.479(9)
C19 C21A 1.486(9)
C19 C21 1.491(9)
C22 C23A 1.476(9)
C22 C24A 1.477(9)
C22 C24 1.488(9)
C22 C23 1.497(8)
C25 C27 1.477(8)
C25 C27A 1.478(9)
C25 C26A 1.488(10)
C25 C26 1.489(8)
P3 F1 1.521(7)
P3 F3A 1.525(7)
P3 F5 1.526(6)
P3 F3 1.528(6)
P3 F5A 1.534(7)
P3 F4A 1.535(7)
P3 F2A 1.535(7)
P3 F1A 1.536(7)
P3 F6A 1.543(7)
P3 F4 1.546(6)
P3 F2 1.547(6)
P3 F6 1.550(6)
